data_7051506
loop_
_publ_author_name
'Anderson, Kirsty M.'
'Lesley, M. J. Gerald'
'Norman, Nicholas C.'
'Orpen, A. Guy'
'Starbuck, Johnathan'

_publ_section_title
;
The Platinum Catalysed Diboration of Alkynes Using 1,2-
B~2~Cl~2~(NMe~2~)~2~:
Formation of 1-Azonia-2-Borata-5-Borole Derivatives
;
_journal_name_full 'New Journal of Chemistry'
_journal_paper_doi 10.1039/a907255a
_journal_year 1999
_chemical_formula_sum 'C20 H27 B2 Cl3 N2'
_chemical_formula_weight 423.41
_space_group_IT_number 14
_symmetry_cell_setting monoclinic
_symmetry_space_group_name_Hall '-P 2ybc'
_symmetry_space_group_name_H-M 'P 1 21/c 1'
_cell_angle_alpha 90.00
_cell_angle_beta 114.37(6)
_cell_angle_gamma 90.00
_cell_formula_units_Z 8
_cell_length_a 20.496(9)
_cell_length_b 9.775(4)
_cell_length_c 23.894(13)
_cell_measurement_temperature 173(2)
_cell_volume 4360(3)
_diffrn_ambient_temperature 173(2)
_exptl_crystal_density_diffrn 1.290
_cod_depositor_comments
;
The following automatic conversions were performed:
'_symmetry_cell_setting' value 'Monoclinic' changed to 'monoclinic'
according to '/home/saulius/struct/CIF-dictionaries/cif_core.dic'
dictionary named 'cif_core.dic' version 2.4.1 from 2010-06-29.

Automatic conversion script
Id: cif_fix_enum 1527 2010-12-29 10:47:43Z saulius 
;
_cod_original_sg_symbol_H-M 'P 21/c'
_cod_database_code 7051506

loop_
_symmetry_equiv_pos_as_xyz
'x, y, z'
'-x, y+1/2, -z+1/2'
'-x, -y, -z'
'x, -y-1/2, z-1/2'

loop_
_atom_site_label
_atom_site_type_symbol
_atom_site_fract_x
_atom_site_fract_y
_atom_site_fract_z
_atom_site_U_iso_or_equiv
_atom_site_adp_type
_atom_site_occupancy
_atom_site_symmetry_multiplicity
_atom_site_calc_flag
_atom_site_refinement_flags
_atom_site_disorder_assembly
_atom_site_disorder_group
B1 B 0.3052(2) 0.7378(5) 0.0582(2) 0.0251(11) Uani 1 1 d . . .
B2 B 0.1856(2) 0.7932(5) 0.0551(2) 0.0252(11) Uani 1 1 d . . .
N1 N 0.23206(17) 0.8143(3) 0.01580(14) 0.0253(8) Uani 1 1 d . . .
N2 N 0.2060(2) 0.9047(3) 0.10966(16) 0.0276(8) Uani 1 1 d . . .
H98 H 0.253(2) 0.910(4) 0.1261(18) 0.037(13) Uiso 1 1 d . . .
Cl1 Cl 0.35594(6) 0.68266(11) 0.01298(5) 0.0364(3) Uani 1 1 d . . .
Cl2 Cl 0.36518(5) 0.86298(10) 0.11858(5) 0.0331(3) Uani 1 1 d . . .
Cl3 Cl 0.08812(5) 0.82143(10) 0.00745(5) 0.0306(3) Uani 1 1 d . . .
C1 C 0.1952(2) 0.7384(4) -0.04416(18) 0.0343(11) Uani 1 1 d . . .
H1A H 0.1490 0.7816 -0.0685 0.051 Uiso 1 1 calc R . .
H1B H 0.1875 0.6430 -0.0358 0.051 Uiso 1 1 calc R . .
H1C H 0.2253 0.7412 -0.0671 0.051 Uiso 1 1 calc R . .
C2 C 0.2428(2) 0.9570(4) -0.0020(2) 0.0378(12) Uani 1 1 d . . .
H2A H 0.1961 0.9983 -0.0268 0.057 Uiso 1 1 calc R . .
H2B H 0.2717 0.9541 -0.0259 0.057 Uiso 1 1 calc R . .
H2C H 0.2675 1.0118 0.0352 0.057 Uiso 1 1 calc R . .
C3 C 0.1761(2) 1.0464(4) 0.0945(2) 0.0411(12) Uani 1 1 d . . .
H3A H 0.2014 1.1070 0.1295 0.062 Uiso 1 1 calc R . .
H3B H 0.1250 1.0450 0.0858 0.062 Uiso 1 1 calc R . .
H3C H 0.1824 1.0799 0.0584 0.062 Uiso 1 1 calc R . .
C4 C 0.1884(2) 0.8530(4) 0.16088(19) 0.0369(11) Uani 1 1 d . . .
H4A H 0.1948 0.9269 0.1904 0.055 Uiso 1 1 calc R . .
H4B H 0.2204 0.7769 0.1816 0.055 Uiso 1 1 calc R . .
H4C H 0.1386 0.8213 0.1441 0.055 Uiso 1 1 calc R . .
C5 C 0.4731(2) 0.1588(4) 0.1874(2) 0.0379(11) Uani 1 1 d . . .
H5A H 0.5217 0.1934 0.1986 0.057 Uiso 0.50 1 calc PR . .
H5B H 0.4618 0.0903 0.1548 0.057 Uiso 0.50 1 calc PR . .
H5C H 0.4700 0.1168 0.2235 0.057 Uiso 0.50 1 calc PR . .
H5D H 0.4473 0.0736 0.1860 0.057 Uiso 0.50 1 calc PR . .
H5E H 0.5072 0.1767 0.2298 0.057 Uiso 0.50 1 calc PR . .
H5F H 0.4990 0.1502 0.1611 0.057 Uiso 0.50 1 calc PR . .
C6 C 0.4207(2) 0.2750(4) 0.16501(18) 0.0239(9) Uani 1 1 d . . .
C7 C 0.3485(2) 0.2544(4) 0.12836(18) 0.0270(10) Uani 1 1 d . . .
H7A H 0.3311 0.1634 0.1193 0.032 Uiso 1 1 calc R . .
C8 C 0.3010(2) 0.3614(4) 0.10464(17) 0.0255(10) Uani 1 1 d . . .
H8A H 0.2519 0.3427 0.0799 0.031 Uiso 1 1 calc R . .
C9 C 0.3245(2) 0.4971(4) 0.11685(17) 0.0229(9) Uani 1 1 d . . .
C10 C 0.3965(2) 0.5170(4) 0.15474(19) 0.0310(10) Uani 1 1 d . . .
H10 H 0.4139 0.6079 0.1646 0.037 Uiso 1 1 calc R . .
C11 C 0.4436(2) 0.4101(4) 0.17845(19) 0.0327(11) Uani 1 1 d . . .
H11A H 0.4924 0.4286 0.2043 0.039 Uiso 1 1 calc R . .
C12 C 0.2782(2) 0.6178(4) 0.08866(17) 0.0233(9) Uani 1 1 d . . .
C13 C 0.2113(2) 0.6427(4) 0.08411(17) 0.0229(9) Uani 1 1 d . . .
C14 C 0.1702(2) 0.5475(4) 0.10629(18) 0.0213(9) Uani 1 1 d . . .
C15 C 0.1021(2) 0.5040(4) 0.06733(19) 0.0286(10) Uani 1 1 d . . .
H15A H 0.0810 0.5385 0.0266 0.034 Uiso 1 1 calc R . .
C16 C 0.0644(2) 0.4120(4) 0.0862(2) 0.0343(11) Uani 1 1 d . . .
H16A H 0.0188 0.3814 0.0575 0.041 Uiso 1 1 calc R . .
C17 C 0.0912(2) 0.3628(4) 0.1459(2) 0.0307(10) Uani 1 1 d . . .
C18 C 0.1588(2) 0.4058(4) 0.18489(19) 0.0315(11) Uani 1 1 d . . .
H18A H 0.1792 0.3729 0.2259 0.038 Uiso 1 1 calc R . .
C19 C 0.1979(2) 0.4959(4) 0.16590(18) 0.0279(10) Uani 1 1 d . . .
H19A H 0.2445 0.5229 0.1941 0.033 Uiso 1 1 calc R . .
C20 C 0.0484(3) 0.2657(5) 0.1675(2) 0.0545(15) Uani 1 1 d . . .
H20A H 0.0122 0.2190 0.1320 0.082 Uiso 0.50 1 calc PR . .
H20B H 0.0248 0.3176 0.1889 0.082 Uiso 0.50 1 calc PR . .
H20C H 0.0807 0.1979 0.1955 0.082 Uiso 0.50 1 calc PR . .
H20D H 0.0662 0.2707 0.2123 0.082 Uiso 0.50 1 calc PR . .
H20E H 0.0537 0.1721 0.1554 0.082 Uiso 0.50 1 calc PR . .
H20F H -0.0022 0.2918 0.1487 0.082 Uiso 0.50 1 calc PR . .
B3 B 0.3591(3) 0.4361(5) -0.1652(2) 0.0286(12) Uani 1 1 d . . .
B4 B 0.3576(3) 0.2274(5) -0.1062(2) 0.0274(12) Uani 1 1 d . . .
N3 N 0.38452(16) 0.2770(3) -0.15758(15) 0.0268(8) Uani 1 1 d . . .
N4 N 0.41752(18) 0.2683(4) -0.03886(16) 0.0286(9) Uani 1 1 d . . .
H99 H 0.4374(19) 0.347(4) -0.0461(17) 0.028(12) Uiso 1 1 d . . .
Cl4 Cl 0.35234(6) 0.50744(12) -0.23987(5) 0.0396(3) Uani 1 1 d . . .
Cl5 Cl 0.43112(6) 0.54206(11) -0.10299(5) 0.0350(3) Uani 1 1 d . . .
Cl6 Cl 0.34802(6) 0.03772(10) -0.10519(5) 0.0370(3) Uani 1 1 d . . .
C21 C 0.3419(2) 0.2034(4) -0.21699(19) 0.0375(11) Uani 1 1 d . . .
H21A H 0.3531 0.1055 -0.2119 0.056 Uiso 1 1 calc R . .
H21B H 0.3542 0.2403 -0.2496 0.056 Uiso 1 1 calc R . .
H21C H 0.2906 0.2166 -0.2281 0.056 Uiso 1 1 calc R . .
C22 C 0.4609(2) 0.2550(4) -0.1462(2) 0.0367(11) Uani 1 1 d . . .
H22A H 0.4716 0.1569 -0.1420 0.055 Uiso 1 1 calc R . .
H22B H 0.4919 0.3023 -0.1084 0.055 Uiso 1 1 calc R . .
H22C H 0.4694 0.2915 -0.1808 0.055 Uiso 1 1 calc R . .
C23 C 0.4792(2) 0.1734(4) -0.0079(2) 0.0406(12) Uani 1 1 d . . .
H23A H 0.5165 0.2202 0.0268 0.061 Uiso 1 1 calc R . .
H23B H 0.4987 0.1450 -0.0373 0.061 Uiso 1 1 calc R . .
H23C H 0.4628 0.0926 0.0069 0.061 Uiso 1 1 calc R . .
C24 C 0.3852(2) 0.2986(4) 0.00572(19) 0.0368(11) Uani 1 1 d . . .
H24A H 0.4234 0.3172 0.0463 0.055 Uiso 1 1 calc R . .
H24B H 0.3572 0.2195 0.0083 0.055 Uiso 1 1 calc R . .
H24C H 0.3539 0.3787 -0.0083 0.055 Uiso 1 1 calc R . .
C25 C 0.0655(2) 0.8451(4) -0.2559(2) 0.0452(13) Uani 1 1 d . . .
H25A H 0.0204 0.8108 -0.2564 0.068 Uiso 0.50 1 calc PR . .
H25B H 0.0593 0.8651 -0.2980 0.068 Uiso 0.50 1 calc PR . .
H25C H 0.0795 0.9289 -0.2312 0.068 Uiso 0.50 1 calc PR . .
H25D H 0.0857 0.9258 -0.2674 0.068 Uiso 0.50 1 calc PR . .
H25E H 0.0468 0.8714 -0.2258 0.068 Uiso 0.50 1 calc PR . .
H25F H 0.0266 0.8076 -0.2926 0.068 Uiso 0.50 1 calc PR . .
C26 C 0.1229(2) 0.7388(4) -0.22844(19) 0.0303(10) Uani 1 1 d . . .
C27 C 0.1053(2) 0.6004(4) -0.23160(19) 0.0337(11) Uani 1 1 d . . .
H27A H 0.0565 0.5736 -0.2509 0.040 Uiso 1 1 calc R . .
C28 C 0.1578(2) 0.5015(4) -0.20706(18) 0.0296(10) Uani 1 1 d . . .
H28A H 0.1440 0.4082 -0.2093 0.035 Uiso 1 1 calc R . .
C29 C 0.2304(2) 0.5348(4) -0.17912(18) 0.0257(10) Uani 1 1 d . . .
C30 C 0.2477(2) 0.6740(4) -0.17686(18) 0.0284(10) Uani 1 1 d . . .
H30A H 0.2965 0.7013 -0.1587 0.034 Uiso 1 1 calc R . .
C31 C 0.1950(2) 0.7721(4) -0.20061(18) 0.0318(10) Uani 1 1 d . . .
H31A H 0.2086 0.8657 -0.1978 0.038 Uiso 1 1 calc R . .
C32 C 0.2873(2) 0.4297(4) -0.15524(18) 0.0261(10) Uani 1 1 d . . .
C33 C 0.2854(2) 0.3138(4) -0.12438(17) 0.0228(9) Uani 1 1 d . . .
C34 C 0.2240(2) 0.2776(4) -0.10949(17) 0.0229(9) Uani 1 1 d . . .
C35 C 0.1802(2) 0.1654(4) -0.13705(18) 0.0281(10) Uani 1 1 d . . .
H35A H 0.1928 0.1061 -0.1625 0.034 Uiso 1 1 calc R . .
C36 C 0.1191(2) 0.1389(4) -0.12802(19) 0.0325(11) Uani 1 1 d . . .
H36A H 0.0897 0.0635 -0.1486 0.039 Uiso 1 1 calc R . .
C37 C 0.0995(2) 0.2196(5) -0.0896(2) 0.0335(11) Uani 1 1 d . . .
C38 C 0.1435(2) 0.3282(5) -0.0610(2) 0.0390(12) Uani 1 1 d . . .
H38A H 0.1318 0.3848 -0.0342 0.047 Uiso 1 1 calc R . .
C39 C 0.2045(2) 0.3571(4) -0.07047(19) 0.0335(11) Uani 1 1 d . . .
H39A H 0.2337 0.4327 -0.0498 0.040 Uiso 1 1 calc R . .
C40 C 0.0331(2) 0.1895(5) -0.0792(2) 0.0538(14) Uani 1 1 d . . .
H40A H 0.0043 0.1202 -0.1086 0.081 Uiso 0.50 1 calc PR . .
H40B H 0.0049 0.2735 -0.0849 0.081 Uiso 0.50 1 calc PR . .
H40C H 0.0470 0.1554 -0.0373 0.081 Uiso 0.50 1 calc PR . .
H40D H 0.0332 0.2458 -0.0452 0.081 Uiso 0.50 1 calc PR . .
H40E H 0.0326 0.0925 -0.0690 0.081 Uiso 0.50 1 calc PR . .
H40F H -0.0095 0.2106 -0.1166 0.081 Uiso 0.50 1 calc PR . .

loop_
_atom_site_aniso_label
_atom_site_aniso_U_11
_atom_site_aniso_U_22
_atom_site_aniso_U_33
_atom_site_aniso_U_23
_atom_site_aniso_U_13
_atom_site_aniso_U_12
B1 0.025(3) 0.026(3) 0.029(3) -0.005(2) 0.016(2) -0.001(2)
B2 0.026(3) 0.027(3) 0.023(3) -0.001(2) 0.012(2) 0.003(2)
N1 0.0296(19) 0.0216(18) 0.027(2) 0.0045(16) 0.0144(16) -0.0010(16)
N2 0.026(2) 0.023(2) 0.036(2) -0.0040(17) 0.0147(19) 0.0018(17)
Cl1 0.0397(7) 0.0387(6) 0.0421(7) 0.0003(6) 0.0283(6) 0.0043(5)
Cl2 0.0301(6) 0.0230(6) 0.0467(7) -0.0051(5) 0.0166(5) -0.0033(5)
Cl3 0.0271(6) 0.0295(6) 0.0340(6) 0.0022(5) 0.0115(5) 0.0011(5)
C1 0.038(3) 0.042(3) 0.024(3) -0.003(2) 0.014(2) 0.002(2)
C2 0.047(3) 0.029(2) 0.049(3) 0.015(2) 0.032(3) 0.008(2)
C3 0.047(3) 0.025(2) 0.055(3) -0.003(2) 0.025(3) 0.005(2)
C4 0.045(3) 0.038(3) 0.039(3) -0.009(2) 0.029(2) -0.006(2)
C5 0.035(3) 0.031(3) 0.045(3) 0.004(2) 0.014(2) 0.003(2)
C6 0.027(2) 0.022(2) 0.024(2) 0.0004(19) 0.012(2) 0.0008(19)
C7 0.035(3) 0.020(2) 0.029(3) 0.0008(19) 0.016(2) -0.001(2)
C8 0.025(2) 0.026(2) 0.025(2) -0.0045(19) 0.0092(19) -0.0036(19)
C9 0.028(2) 0.024(2) 0.019(2) 0.0015(18) 0.0125(19) 0.0002(19)
C10 0.033(3) 0.019(2) 0.040(3) -0.001(2) 0.015(2) -0.003(2)
C11 0.023(2) 0.035(3) 0.036(3) 0.003(2) 0.008(2) -0.002(2)
C12 0.027(2) 0.019(2) 0.024(2) -0.0050(18) 0.0114(19) -0.0039(18)
C13 0.031(2) 0.018(2) 0.023(2) -0.0060(18) 0.014(2) -0.0064(18)
C14 0.022(2) 0.020(2) 0.022(2) -0.0013(18) 0.0096(19) 0.0043(18)
C15 0.029(2) 0.028(2) 0.024(2) 0.006(2) 0.006(2) -0.003(2)
C16 0.025(2) 0.034(3) 0.035(3) 0.001(2) 0.002(2) -0.007(2)
C17 0.030(3) 0.032(3) 0.031(3) 0.008(2) 0.014(2) 0.002(2)
C18 0.030(3) 0.041(3) 0.026(3) 0.013(2) 0.015(2) 0.007(2)
C19 0.023(2) 0.033(3) 0.026(2) 0.001(2) 0.010(2) 0.004(2)
C20 0.047(3) 0.055(3) 0.063(4) 0.020(3) 0.024(3) -0.011(3)
B3 0.032(3) 0.030(3) 0.025(3) -0.001(2) 0.014(2) -0.003(2)
B4 0.033(3) 0.025(3) 0.027(3) -0.001(2) 0.015(2) -0.003(2)
N3 0.0229(19) 0.033(2) 0.029(2) -0.0047(17) 0.0150(17) -0.0015(16)
N4 0.031(2) 0.027(2) 0.030(2) 0.0030(17) 0.0147(18) 0.0007(18)
Cl4 0.0342(6) 0.0552(8) 0.0341(7) 0.0103(6) 0.0188(5) 0.0020(6)
Cl5 0.0346(6) 0.0310(6) 0.0379(7) -0.0018(5) 0.0135(5) -0.0079(5)
Cl6 0.0415(7) 0.0238(6) 0.0516(8) -0.0061(5) 0.0253(6) -0.0022(5)
C21 0.036(3) 0.045(3) 0.033(3) -0.012(2) 0.016(2) -0.005(2)
C22 0.035(3) 0.040(3) 0.042(3) -0.004(2) 0.022(2) 0.001(2)
C23 0.038(3) 0.039(3) 0.041(3) 0.003(2) 0.011(2) 0.011(2)
C24 0.039(3) 0.044(3) 0.030(3) -0.006(2) 0.017(2) -0.002(2)
C25 0.043(3) 0.040(3) 0.053(3) 0.006(2) 0.020(3) 0.007(2)
C26 0.037(3) 0.032(3) 0.027(3) 0.004(2) 0.018(2) 0.005(2)
C27 0.024(2) 0.039(3) 0.038(3) 0.002(2) 0.012(2) -0.001(2)
C28 0.032(3) 0.026(2) 0.033(3) 0.003(2) 0.016(2) 0.000(2)
C29 0.029(2) 0.029(2) 0.024(2) 0.0002(19) 0.016(2) -0.004(2)
C30 0.025(2) 0.034(3) 0.028(3) -0.005(2) 0.012(2) -0.004(2)
C31 0.041(3) 0.032(3) 0.026(3) -0.003(2) 0.017(2) -0.001(2)
C32 0.030(2) 0.025(2) 0.026(2) -0.0053(19) 0.013(2) -0.0020(19)
C33 0.027(2) 0.023(2) 0.023(2) -0.0060(19) 0.0139(19) -0.0029(19)
C34 0.024(2) 0.024(2) 0.023(2) 0.0039(18) 0.012(2) 0.0044(18)
C35 0.029(2) 0.030(2) 0.027(3) -0.001(2) 0.014(2) 0.002(2)
C36 0.029(3) 0.034(3) 0.033(3) 0.005(2) 0.011(2) -0.006(2)
C37 0.027(2) 0.043(3) 0.032(3) 0.012(2) 0.014(2) 0.009(2)
C38 0.042(3) 0.043(3) 0.042(3) -0.001(2) 0.027(2) 0.011(2)
C39 0.031(3) 0.034(3) 0.041(3) -0.004(2) 0.020(2) -0.001(2)
C40 0.040(3) 0.069(4) 0.067(4) 0.016(3) 0.035(3) 0.002(3)

loop_
_geom_bond_atom_site_label_1
_geom_bond_atom_site_label_2
_geom_bond_distance
_geom_bond_site_symmetry_2
_geom_bond_publ_flag
B1 C12 1.594(6) . ?
B1 N1 1.607(6) . ?
B1 Cl1 1.862(5) . ?
B1 Cl2 1.904(5) . ?
B2 N1 1.604(5) . ?
B2 N2 1.616(6) . ?
B2 C13 1.618(6) . ?
B2 Cl3 1.867(5) . ?
N1 C2 1.501(5) . ?
N1 C1 1.510(5) . ?
N2 C3 1.497(5) . ?
N2 C4 1.498(5) . ?
C5 C6 1.502(5) . ?
C6 C7 1.388(5) . ?
C6 C11 1.394(5) . ?
C7 C8 1.381(5) . ?
C8 C9 1.400(5) . ?
C9 C10 1.391(5) . ?
C9 C12 1.489(5) . ?
C10 C11 1.376(5) . ?
C12 C13 1.354(5) . ?
C13 C14 1.491(5) . ?
C14 C15 1.386(5) . ?
C14 C19 1.392(5) . ?
C15 C16 1.378(5) . ?
C16 C17 1.387(5) . ?
C17 C18 1.379(6) . ?
C17 C20 1.518(5) . ?
C18 C19 1.387(5) . ?
B3 C32 1.586(6) . ?
B3 N3 1.626(6) . ?
B3 Cl4 1.867(5) . ?
B3 Cl5 1.911(5) . ?
B4 C33 1.599(6) . ?
B4 N3 1.615(5) . ?
B4 N4 1.621(6) . ?
B4 Cl6 1.865(5) . ?
N3 C22 1.490(5) . ?
N3 C21 1.507(5) . ?
N4 C23 1.495(5) . ?
N4 C24 1.498(5) . ?
C25 C26 1.503(6) . ?
C26 C31 1.386(6) . ?
C26 C27 1.394(6) . ?
C27 C28 1.384(5) . ?
C28 C29 1.395(5) . ?
C29 C30 1.402(5) . ?
C29 C32 1.481(5) . ?
C30 C31 1.379(5) . ?
C32 C33 1.361(5) . ?
C33 C34 1.486(5) . ?
C34 C39 1.392(5) . ?
C34 C35 1.398(5) . ?
C35 C36 1.380(5) . ?
C36 C37 1.390(6) . ?
C37 C38 1.378(6) . ?
C37 C40 1.509(5) . ?
C38 C39 1.389(5) . ?
